data_2311602
loop_
_publ_author_name
'Otto, S.'
'Roodt, A.'

_publ_section_title
;
 trans-Diiodobis(1,3,5-triaza-7-phosphaadamantane)platinum(II).
;
_journal_issue 'Pt 5'
_journal_name_full 'Acta crystallographica. Section C, Crystal structure communications'
_journal_page_first 540
_journal_page_last 541
_journal_paper_doi 10.1107/s0108270101002864
_journal_volume 57
_journal_year 2001
_chemical_formula_iupac '[PtI2 (C6 H12 N3 P)2 ]'
_chemical_formula_moiety 'C12 H24 I2 N6 P2 Pt'
_chemical_formula_sum 'C12 H24 I2 N6 P2 Pt'
_chemical_formula_weight 763.20
_chemical_name_systematic
;
trans-diiodobis(1,3,5-triaza-7-phosphaadamantane)platinum(II)
;
_space_group_IT_number 14
_space_group_name_Hall '-P 2yn'
_space_group_name_H-M_alt 'P 1 21/n 1'
_symmetry_cell_setting monoclinic
_symmetry_space_group_name_H-M 'P 1 21/n 1'
_audit_creation_method SHELXL-97
_cell_angle_alpha 90.00
_cell_angle_beta 95.348(5)
_cell_angle_gamma 90.00
_cell_formula_units_Z 2
_cell_length_a 7.472(2)
_cell_length_b 12.141(4)
_cell_length_c 10.537(3)
_cell_measurement_reflns_used 6552
_cell_measurement_temperature 293(2)
_cell_measurement_theta_max 28.30
_cell_measurement_theta_min 2.57
_cell_volume 951.7(5)
_computing_cell_refinement SMART
_computing_data_collection 'SMART (Bruker, 1997)'
_computing_data_reduction 'SHELXTL (Bruker, 1997)'
_computing_molecular_graphics 'DIAMOND (Brandenburg, 1997)'
_computing_publication_material SHELXL97
_computing_structure_refinement 'SHELXL97 (Sheldrick, 1997)'
_computing_structure_solution 'SHELXS97 (Sheldrick, 1997)'
_diffrn_ambient_temperature 293(2)
_diffrn_measured_fraction_theta_full .995
_diffrn_measured_fraction_theta_max .995
_diffrn_measurement_device_type 'Bruker SMART CCD'
_diffrn_measurement_method '\w scans'
_diffrn_radiation_monochromator graphite
_diffrn_radiation_source 'fine-focus sealed tube'
_diffrn_radiation_type MoK\a
_diffrn_radiation_wavelength .71073
_diffrn_reflns_av_R_equivalents .0235
_diffrn_reflns_av_sigmaI/netI .0326
_diffrn_reflns_limit_h_max 5
_diffrn_reflns_limit_h_min -9
_diffrn_reflns_limit_k_max 16
_diffrn_reflns_limit_k_min -12
_diffrn_reflns_limit_l_max 12
_diffrn_reflns_limit_l_min -14
_diffrn_reflns_number 6552
_diffrn_reflns_theta_full 28.30
_diffrn_reflns_theta_max 28.30
_diffrn_reflns_theta_min 2.57
_diffrn_standards_decay_% None
_diffrn_standards_number 'First 50 frames repeated after data collection.'
_exptl_absorpt_coefficient_mu 10.791
_exptl_absorpt_correction_T_max .285
_exptl_absorpt_correction_T_min .083
_exptl_absorpt_correction_type empirical
_exptl_absorpt_process_details '(SADABS; Sheldrick, 1996)'
_exptl_crystal_colour Yellow
_exptl_crystal_density_diffrn 2.663
_exptl_crystal_density_method none
_exptl_crystal_description Rectangle
_exptl_crystal_F_000 704
_exptl_crystal_size_max .26
_exptl_crystal_size_mid .22
_exptl_crystal_size_min .12
_refine_diff_density_max 1.730
_refine_diff_density_min -1.591
_refine_ls_extinction_coef .0063(2)
_refine_ls_extinction_method 'SHELXL97 (Sheldrick, 1997)'
_refine_ls_goodness_of_fit_ref .976
_refine_ls_hydrogen_treatment constr
_refine_ls_matrix_type full
_refine_ls_number_parameters 108
_refine_ls_number_reflns 2345
_refine_ls_number_restraints 0
_refine_ls_restrained_S_all .976
_refine_ls_R_factor_all .0272
_refine_ls_R_factor_gt .0222
_refine_ls_shift/su_max .001
_refine_ls_shift/su_mean .000
_refine_ls_structure_factor_coef Fsqd
_refine_ls_weighting_details 'calc w=1/[\s^2^(Fo^2^)+(0.0254P)^2^] where P=(Fo^2^+2Fc^2^)/3'
_refine_ls_weighting_scheme calc
_refine_ls_wR_factor_ref .0502
_reflns_number_gt 1944
_reflns_number_total 2345
_reflns_threshold_expression I>2\s(I)
_cod_data_source_file sk1430sup1.cif
_cod_data_source_block I
_cod_depositor_comments
;
The following automatic conversions were performed:

data item '_exptl_absorpt_correction_type' value 'Empirical' was
changed to 'empirical' in accordance with the
/home/saulius/struct/COD-crude-data/automatic-downloads/DataCite-retrospective/IUCr/depositions/lib/dictionaries/cif_core.dic
dictionary named 'cif_core.dic' version 2.4.2 last updated on
2011-04-26.

data item '_geom_angle_publ_flag' value 'Yes' was changed to 'yes' in
accordance with the
/home/saulius/struct/COD-crude-data/automatic-downloads/DataCite-retrospective/IUCr/depositions/lib/dictionaries/cif_core.dic
dictionary named 'cif_core.dic' version 2.4.2 last updated on
2011-04-26 (10 times).

data item '_geom_bond_publ_flag' value 'Yes' was changed to 'yes' in
accordance with the
/home/saulius/struct/COD-crude-data/automatic-downloads/DataCite-retrospective/IUCr/depositions/lib/dictionaries/cif_core.dic
dictionary named 'cif_core.dic' version 2.4.2 last updated on
2011-04-26 (5 times).

data item '_symmetry_cell_setting' value 'Monoclinic' was changed to
'monoclinic' in accordance with the
/home/saulius/struct/COD-crude-data/automatic-downloads/DataCite-retrospective/IUCr/depositions/lib/dictionaries/cif_core.dic
dictionary named 'cif_core.dic' version 2.4.2 last updated on
2011-04-26.

Automatic conversion script
Id: cif_fix_values 7556 2019-12-06 15:28:31Z antanas 
;
_cod_original_sg_symbol_H-M P2~1~/n
_cod_database_code 2311602

loop_
_symmetry_equiv_pos_as_xyz
'x, y, z'
'-x+1/2, y+1/2, -z+1/2'
'-x, -y, -z'
'x-1/2, -y-1/2, z-1/2'

loop_
_atom_site_label
_atom_site_fract_x
_atom_site_fract_y
_atom_site_fract_z
_atom_site_U_iso_or_equiv
_atom_site_adp_type
_atom_site_calc_flag
_atom_site_refinement_flags
_atom_site_occupancy
_atom_site_type_symbol
Pt .0000 .0000 .0000 .02579(8) Uani d S 1 Pt
I .25022(4) -.04039(3) -.14965(3) .04287(10) Uani d . 1 I
P .12312(15) .17097(8) .05070(10) .0279(2) Uani d . 1 P
N1 .3365(5) .2837(3) .2348(3) .0385(9) Uani d . 1 N
N2 .0959(5) .3899(3) .1148(3) .0386(9) Uani d . 1 N
N3 .3631(6) .3377(3) .0102(4) .0426(9) Uani d . 1 N
C1 .2569(6) .1748(3) .2064(4) .0364(11) Uani d . 1 C
H1A .1807 .1552 .2726 .043(4) Uiso calc R 1 H
H1B .3522 .1204 .2072 .043(4) Uiso calc R 1 H
C2 -.0158(6) .2943(4) .0706(5) .0398(11) Uani d . 1 C
H2A -.0828 .3121 -.0100 .043(4) Uiso calc R 1 H
H2B -.1014 .2787 .1320 .043(4) Uiso calc R 1 H
C3 .2884(7) .2341(4) -.0452(4) .0434(12) Uani d . 1 C
H3A .3858 .1825 -.0531 .043(4) Uiso calc R 1 H
H3B .2317 .2487 -.1301 .043(4) Uiso calc R 1 H
C4 .1947(7) .3668(4) .2393(4) .0409(11) Uani d . 1 C
H4A .2483 .4347 .2732 .043(4) Uiso calc R 1 H
H4B .1101 .3419 .2975 .043(4) Uiso calc R 1 H
C5 .2210(7) .4200(4) .0227(4) .0422(11) Uani d . 1 C
H5A .2767 .4897 .0478 .043(4) Uiso calc R 1 H
H5B .1542 .4303 -.0599 .043(4) Uiso calc R 1 H
C6 .4553(6) .3167(4) .1376(5) .0460(13) Uani d . 1 C
H6A .5439 .2592 .1304 .043(4) Uiso calc R 1 H
H6B .5193 .3830 .1665 .043(4) Uiso calc R 1 H

loop_
_atom_site_aniso_label
_atom_site_aniso_U_11
_atom_site_aniso_U_22
_atom_site_aniso_U_33
_atom_site_aniso_U_12
_atom_site_aniso_U_13
_atom_site_aniso_U_23
Pt .02744(13) .02412(12) .02531(12) .00359(9) -.00027(8) -.00592(8)
I .04472(19) .03609(18) .05049(19) .00399(14) .01865(15) -.01132(13)
P .0306(6) .0246(5) .0282(5) .0023(4) .0009(4) -.0053(4)
N1 .048(2) .0266(19) .038(2) -.0035(17) -.0127(18) -.0012(15)
N2 .043(2) .0245(19) .047(2) .0077(16) -.0024(18) -.0029(15)
N3 .050(3) .031(2) .048(2) -.0054(18) .011(2) -.0055(16)
C1 .045(3) .025(2) .037(2) .0014(19) -.010(2) .0012(17)
C2 .037(3) .034(2) .047(3) .0103(19) -.003(2) -.0057(19)
C3 .054(3) .036(3) .042(3) -.005(2) .016(2) -.009(2)
C4 .058(3) .031(2) .033(2) .001(2) .002(2) -.0094(18)
C5 .059(3) .026(2) .042(3) .003(2) .001(2) .0026(18)
C6 .036(3) .027(2) .072(4) -.001(2) -.009(3) -.005(2)

loop_
_atom_type_symbol
_atom_type_description
_atom_type_scat_dispersion_real
_atom_type_scat_dispersion_imag
_atom_type_scat_source
C C .0033 .0016 'International Tables Vol C Tables 4.2.6.8 and 6.1.1.4'
H H .0000 .0000 'International Tables Vol C Tables 4.2.6.8 and 6.1.1.4'
I I -.4742 1.8119 'International Tables Vol C Tables 4.2.6.8 and 6.1.1.4'
N N .0061 .0033 'International Tables Vol C Tables 4.2.6.8 and 6.1.1.4'
P P .1023 .0942 'International Tables Vol C Tables 4.2.6.8 and 6.1.1.4'
Pt Pt -1.7033 8.3905 'International Tables Vol C Tables 4.2.6.8 and 6.1.1.4'

loop_
_geom_angle_atom_site_label_1
_geom_angle_atom_site_label_2
_geom_angle_atom_site_label_3
_geom_angle_site_symmetry_1
_geom_angle_site_symmetry_3
_geom_angle
_geom_angle_publ_flag
P Pt P 3 . 180.00(2) yes
P Pt I 3 3 90.94(3) ?
P Pt I . 3 89.06(3) ?
P Pt I 3 . 89.06(3) yes
P Pt I . . 90.94(3) yes
I Pt I 3 . 180.000(13) yes
C1 P C2 . . 98.2(2) yes
C1 P C3 . . 98.2(2) yes
C2 P C3 . . 97.9(2) yes
C1 P Pt . . 113.57(13) yes
C2 P Pt . . 122.61(16) yes
C3 P Pt . . 121.44(14) yes
C4 N1 C1 . . 110.2(4) ?
C4 N1 C6 . . 108.6(3) ?
C1 N1 C6 . . 111.2(3) ?
C5 N2 C4 . . 110.0(4) ?
C5 N2 C2 . . 111.4(4) ?
C4 N2 C2 . . 110.6(3) ?
C5 N3 C6 . . 108.4(4) ?
C5 N3 C3 . . 111.4(4) ?
C6 N3 C3 . . 109.9(4) ?
N1 C1 P . . 112.3(3) ?
N1 C1 H1A . . 109.1 ?
P C1 H1A . . 109.1 ?
N1 C1 H1B . . 109.1 ?
P C1 H1B . . 109.1 ?
H1A C1 H1B . . 107.9 ?
N2 C2 P . . 111.5(3) ?
N2 C2 H2A . . 109.3 ?
P C2 H2A . . 109.3 ?
N2 C2 H2B . . 109.3 ?
P C2 H2B . . 109.3 ?
H2A C2 H2B . . 108.0 ?
N3 C3 P . . 112.8(3) ?
N3 C3 H3A . . 109.0 ?
P C3 H3A . . 109.0 ?
N3 C3 H3B . . 109.0 ?
P C3 H3B . . 109.0 ?
H3A C3 H3B . . 107.8 ?
N1 C4 N2 . . 114.0(3) ?
N1 C4 H4A . . 108.7 ?
N2 C4 H4A . . 108.7 ?
N1 C4 H4B . . 108.7 ?
N2 C4 H4B . . 108.7 ?
H4A C4 H4B . . 107.6 ?
N2 C5 N3 . . 113.8(3) ?
N2 C5 H5A . . 108.8 ?
N3 C5 H5A . . 108.8 ?
N2 C5 H5B . . 108.8 ?
N3 C5 H5B . . 108.8 ?
H5A C5 H5B . . 107.7 ?
N1 C6 N3 . . 114.8(4) ?
N1 C6 H6A . . 108.6 ?
N3 C6 H6A . . 108.6 ?
N1 C6 H6B . . 108.6 ?
N3 C6 H6B . . 108.6 ?
H6A C6 H6B . . 107.5 ?

loop_
_geom_bond_atom_site_label_1
_geom_bond_atom_site_label_2
_geom_bond_site_symmetry_2
_geom_bond_distance
_geom_bond_publ_flag
Pt P 3 2.3128(12) ?
Pt P . 2.3128(12) yes
Pt I 3 2.6022(6) ?
Pt I . 2.6022(6) yes
P C3 . 1.835(5) yes
P C1 . 1.841(4) yes
P C2 . 1.845(4) yes
N1 C4 . 1.467(6) ?
N1 C1 . 1.469(5) ?
N1 C6 . 1.473(6) ?
N2 C5 . 1.455(6) ?
N2 C4 . 1.471(5) ?
N2 C2 . 1.480(6) ?
N3 C5 . 1.473(6) ?
N3 C6 . 1.473(6) ?
N3 C3 . 1.474(5) ?
C1 H1A . .9700 ?
C1 H1B . .9700 ?
C2 H2A . .9700 ?
C2 H2B . .9700 ?
C3 H3A . .9700 ?
C3 H3B . .9700 ?
C4 H4A . .9700 ?
C4 H4B . .9700 ?
C5 H5A . .9700 ?
C5 H5B . .9700 ?
C6 H6A . .9700 ?
C6 H6B . .9700 ?
